data_9012000
loop_
_publ_author_name
'Hashimoto, S.'
'Forster, K.'
'Moss, S. C.'

_publ_section_title
;
 Structure refinement of an FeCl3 crystal using a thin plate sample
;
_journal_name_full 'Journal of Applied Crystallography'
_journal_page_first 173
_journal_page_last 180
_journal_paper_doi 10.1107/S0021889888013913
_journal_volume 22
_journal_year 1988
_chemical_compound_source Synthetic
_chemical_formula_sum 'Cl3 Fe'
_chemical_name_mineral Molysite
_space_group_IT_number 148
_symmetry_space_group_name_Hall '-R 3'
_symmetry_space_group_name_H-M 'R -3 :H'
_cell_angle_alpha 90
_cell_angle_beta 90
_cell_angle_gamma 120
_cell_length_a 6.0650
_cell_length_b 6.0650
_cell_length_c 17.420
_cell_formula_units_Z 6
_cell_volume 554.933
_database_code_amcsd 0012857
_exptl_crystal_density_diffrn 2.912
_cod_original_sg_symbol_H-M 'R -3'
_cod_original_formula_sum 'Fe Cl3'
_cod_database_code 9012000

loop_
_space_group_symop_operation_xyz
x,y,z
2/3+x,1/3+y,1/3+z
1/3+x,2/3+y,2/3+z
y,-x+y,-z
2/3+y,1/3-x+y,1/3-z
1/3+y,2/3-x+y,2/3-z
-x+y,-x,z
2/3-x+y,1/3-x,1/3+z
1/3-x+y,2/3-x,2/3+z
-x,-y,-z
2/3-x,1/3-y,1/3-z
1/3-x,2/3-y,2/3-z
-y,x-y,z
2/3-y,1/3+x-y,1/3+z
1/3-y,2/3+x-y,2/3+z
x-y,x,-z
2/3+x-y,1/3+x,1/3-z
1/3+x-y,2/3+x,2/3-z

loop_
_atom_site_aniso_label
_atom_site_aniso_U_11
_atom_site_aniso_U_22
_atom_site_aniso_U_33
_atom_site_aniso_U_12
_atom_site_aniso_U_13
_atom_site_aniso_U_23
Fe 0.02216 0.02216 0.01520 0.01108 0.00000 0.00000
Cl 0.02026 0.02026 0.01963 0.01013 0.00000 0.00000

loop_
_atom_site_label
_atom_site_fract_x
_atom_site_fract_y
_atom_site_fract_z
Fe 0.00000 0.00000 0.33333
Cl 0.35800 0.00000 0.07800

loop_
_cod_related_entry_id
_cod_related_entry_database
_cod_related_entry_code
1 AMCSD 0012857
